data_4324835
loop_
_publ_author_name
'Abraham M. Shultz'
'Omar K. Farha'
'Debashis Adhikari'
'Amy A. Sarjeant'
'Joseph T. Hupp'
'SonBinh T. Nguyen'

_publ_contact_author 'SonBinh T. Nguyen, Joseph T. Hupp'
_publ_contact_author_email 'stn@northwestern.edu, j-hupp@northwestern.edu'
_publ_section_title
;
 Selective Surface and Near-Surface Modification of a Noncatenated,
 Catalytically Active Metal-Organic Framework Material Based on Mn(salen)
 Struts
;
_journal_name_full 'Inorganic Chemistry'
_journal_page_first 3174
_journal_page_last 3176
_journal_paper_doi 10.1021/ic101952y
_journal_volume 50
_journal_year 2011
_chemical_absolute_configuration syn
_chemical_formula_moiety 'C72 H62 Cl Mn N3 O10 Zn2, 26(C3 H7 N O)'
_chemical_formula_sum 'C150 H244 Cl Mn N29 O36 Zn2'
_chemical_formula_weight 3250.87
_chemical_name_systematic
; 
 ? 
;
_space_group_IT_number 16
_symmetry_cell_setting orthorhombic
_symmetry_space_group_name_Hall 'P 2 2'
_symmetry_space_group_name_H-M 'P 2 2 2'
_atom_sites_solution_hydrogens geom
_atom_sites_solution_primary direct
_atom_sites_solution_secondary difmap
_audit_creation_method SHELXL-97
_cell_angle_alpha 90.00
_cell_angle_beta 90.00
_cell_angle_gamma 90.00
_cell_formula_units_Z 1
_cell_length_a 11.1996(15)
_cell_length_b 15.786(2)
_cell_length_c 26.213(4)
_cell_measurement_reflns_used 1358
_cell_measurement_temperature 100(2)
_cell_measurement_theta_max 51.15
_cell_measurement_theta_min 4.84
_cell_volume 4634.4(11)
_computing_cell_refinement 'SAINT V7.23A (Bruker, 2005)'
_computing_data_collection 'APEX2 V2.1-4 (Bruker, 2007)'
_computing_data_reduction 'Bruker SAINT'
_computing_molecular_graphics 'Bruker SHELXTL'
_computing_publication_material 'Bruker SHELXTL'
_computing_structure_refinement 'SHELXL-97 (Sheldrick, 1997)'
_computing_structure_solution 'SHELXS-97 (Sheldrick, 1990)'
_diffrn_ambient_temperature 100(2)
_diffrn_measured_fraction_theta_full 0.918
_diffrn_measured_fraction_theta_max 0.918
_diffrn_measurement_device_type 'CCD area detector'
_diffrn_measurement_method 'phi and omega scans'
_diffrn_radiation_monochromator graphite
_diffrn_radiation_source 'fine-focus sealed tube'
_diffrn_radiation_type CuK\a
_diffrn_radiation_wavelength 1.54178
_diffrn_reflns_av_R_equivalents 0.2190
_diffrn_reflns_av_sigmaI/netI 0.4384
_diffrn_reflns_limit_h_max 7
_diffrn_reflns_limit_h_min -11
_diffrn_reflns_limit_k_max 16
_diffrn_reflns_limit_k_min -16
_diffrn_reflns_limit_l_max 27
_diffrn_reflns_limit_l_min -26
_diffrn_reflns_number 10357
_diffrn_reflns_theta_full 53.67
_diffrn_reflns_theta_max 53.67
_diffrn_reflns_theta_min 4.84
_exptl_absorpt_coefficient_mu 1.576
_exptl_absorpt_correction_T_max 1
_exptl_absorpt_correction_T_min 0.455498
_exptl_absorpt_correction_type multi-scan
_exptl_absorpt_process_details 'SADABS v2.03 (Bruker)'
_exptl_crystal_colour orange
_exptl_crystal_density_diffrn 1.165
_exptl_crystal_density_meas 0
_exptl_crystal_description tablet
_exptl_crystal_F_000 1737
_exptl_crystal_size_max 0.463
_exptl_crystal_size_mid 0.151
_exptl_crystal_size_min 0.096
_refine_diff_density_max 0.897
_refine_diff_density_min -0.486
_refine_diff_density_rms 0.077
_refine_ls_abs_structure_details 'Flack H D (1983), Acta Cryst. A39, 876-881'
_refine_ls_abs_structure_Flack 0.34(11)
_refine_ls_extinction_method none
_refine_ls_goodness_of_fit_ref 0.789
_refine_ls_hydrogen_treatment constr
_refine_ls_matrix_type full
_refine_ls_number_parameters 291
_refine_ls_number_reflns 4845
_refine_ls_number_restraints 609
_refine_ls_restrained_S_all 0.798
_refine_ls_R_factor_all 0.2611
_refine_ls_R_factor_gt 0.1386
_refine_ls_shift/su_max 0.000
_refine_ls_shift/su_mean 0.000
_refine_ls_structure_factor_coef Fsqd
_refine_ls_weighting_details 'calc w=1/[\s^2^(Fo^2^)+(0.1690P)^2^+0.0000P] where P=(Fo^2^+2Fc^2^)/3'
_refine_ls_weighting_scheme calc
_refine_ls_wR_factor_gt 0.3131
_refine_ls_wR_factor_ref 0.3740
_reflns_number_gt 1157
_reflns_number_total 4845
_reflns_threshold_expression >2sigma(I)
_cod_data_source_file ic101952y_si_002.cif
_cod_data_source_block MnSO-MOF
_cod_original_cell_volume 4634.2(11)
_cod_database_code 4324835

loop_
_symmetry_equiv_pos_as_xyz
'x, y, z'
'-x, -y, z'
'-x, y, -z'
'x, -y, -z'

loop_
_atom_site_label
_atom_site_type_symbol
_atom_site_fract_x
_atom_site_fract_y
_atom_site_fract_z
_atom_site_U_iso_or_equiv
_atom_site_adp_type
_atom_site_occupancy
_atom_site_symmetry_multiplicity
_atom_site_calc_flag
_atom_site_refinement_flags
_atom_site_disorder_assembly
_atom_site_disorder_group
Zn1 Zn 0.0000 0.0000 0.94637(13) 0.0881(13) Uani 1 2 d SU . .
O1 O 0.1267(13) -0.0927(8) 0.9592(6) 0.099(3) Uani 1 1 d U . .
O2 O 0.1230(12) -0.0907(8) 1.0498(6) 0.104(3) Uani 1 1 d U . .
C1 C 0.1570(11) -0.1154(9) 0.9937(9) 0.083(3) Uani 1 1 d U . .
C2 C 0.2326(9) -0.1948(7) 0.9977(6) 0.074(3) Uani 1 1 d DU . .
C3 C 0.3112(11) -0.2155(8) 1.0377(5) 0.072(3) Uani 1 1 d DU . .
H3A H 0.3266 -0.1751 1.0637 0.086 Uiso 1 1 calc R A .
C4 C 0.3671(11) -0.2952(8) 1.0396(6) 0.075(3) Uani 1 1 d DU . .
H4A H 0.4040 -0.3146 1.0701 0.090 Uiso 1 1 calc R . .
C5 C 0.3670(8) -0.3451(7) 0.9957(6) 0.064(2) Uani 1 1 d DU . .
C6 C 0.2890(10) -0.3211(7) 0.9520(6) 0.071(3) Uani 1 1 d DU . .
H6A H 0.2794 -0.3587 0.9239 0.085 Uiso 1 1 calc R . .
C7 C 0.2307(11) -0.2439(8) 0.9523(6) 0.074(3) Uani 1 1 d DU . .
H7A H 0.1903 -0.2240 0.9228 0.088 Uiso 1 1 calc R A .
C8 C 0.4375(8) -0.4237(5) 1.0008(3) 0.055(2) Uani 1 1 d DU . .
C9 C 0.3768(10) -0.5000 1.0000 0.056(3) Uani 1 2 d SDU . .
H9A H 0.2920 -0.5000 1.0000 0.067 Uiso 1 2 calc SR A .
Mn1 Mn 0.0324(16) 0.0334(8) 0.5085(8) 0.185(7) Uani 0.25 1 d PDU A -1
O3 O -0.115(4) -0.053(2) 0.5504(14) 0.195(6) Uani 0.50 1 d PU A -1
N1 N -0.0121(18) -0.0029(10) 0.8637(9) 0.145(5) Uani 0.25 1 d PDU A -1
C10 C 0.0939(16) 0.0045(6) 0.8391(6) 0.158(5) Uani 0.50 1 d PDU A -1
H10A H 0.1649 0.0178 0.8572 0.190 Uiso 0.50 1 calc PR A -1
C11 C 0.0956(16) -0.0079(6) 0.7866(6) 0.172(5) Uani 0.50 1 d PRDU A -1
H11A H 0.1651 0.0058 0.7675 0.206 Uiso 0.50 1 d PR A -1
C12 C -0.0044(16) -0.0404(6) 0.7620(6) 0.174(5) Uani 0.50 1 d PRDU A -1
C13 C -0.1061(16) -0.0604(6) 0.7899(6) 0.166(5) Uani 0.50 1 d PRDU A -1
H13A H -0.1744 -0.0826 0.7730 0.199 Uiso 0.50 1 d PR A -1
C14 C -0.1078(16) -0.0480(6) 0.8424(6) 0.153(5) Uani 0.50 1 d PRDU A -1
H14A H -0.1711 -0.0692 0.8629 0.183 Uiso 0.50 1 d PR A -1
C15 C -0.0317(16) -0.0445(6) 0.7048(6) 0.179(5) Uani 0.50 1 d PRDU A -1
C16 C 0.0727(16) -0.0376(6) 0.6765(6) 0.180(6) Uani 0.50 1 d PRDU A -1
H16A H 0.1477 -0.0347 0.6933 0.216 Uiso 0.50 1 d PR A -1
C17 C 0.0673(16) -0.0349(6) 0.6235(6) 0.187(5) Uani 0.50 1 d PRDU A -1
C18 C -0.0424(16) -0.0392(6) 0.5989(6) 0.189(5) Uani 0.50 1 d PRDU A -1
C19 C -0.1469(16) -0.0461(6) 0.6272(6) 0.185(5) Uani 0.50 1 d PRDU A -1
C20 C -0.1415(16) -0.0488(6) 0.6802(6) 0.181(6) Uani 0.50 1 d PRDU A -1
H20A H -0.2129 -0.0535 0.6996 0.218 Uiso 0.50 1 d PR A -1
C21 C 0.149(6) -0.075(4) 0.5852(18) 0.194(6) Uani 0.50 1 d PU A -1
H21A H 0.2138 -0.1014 0.6055 0.233 Uiso 0.50 1 calc PR A -1
H21B H 0.1031 -0.1224 0.5703 0.233 Uiso 0.50 1 calc PR A -1
C22 C -0.283(3) -0.034(2) 0.6124(10) 0.185(6) Uani 0.50 1 d PDU A -1
C23 C -0.333(4) 0.040(2) 0.5721(15) 0.185(8) Uani 0.50 1 d PDU A -1
H23A H -0.4206 0.0409 0.5728 0.277 Uiso 0.50 1 calc PR A -1
H23B H -0.3059 0.0264 0.5375 0.277 Uiso 0.50 1 calc PR A -1
H23C H -0.3021 0.0954 0.5822 0.277 Uiso 0.50 1 calc PR A -1
C24 C -0.403(4) -0.034(2) 0.6507(14) 0.186(7) Uani 0.50 1 d PDU A -1
H24A H -0.3766 -0.0404 0.6862 0.279 Uiso 0.50 1 calc PR A -1
H24B H -0.4548 -0.0817 0.6416 0.279 Uiso 0.50 1 calc PR A -1
H24C H -0.4465 0.0191 0.6468 0.279 Uiso 0.50 1 calc PR A -1
C25 C -0.323(4) -0.118(2) 0.5776(16) 0.189(7) Uani 0.50 1 d PDU A -1
H25A H -0.3423 -0.1652 0.6003 0.283 Uiso 0.50 1 calc PR A -1
H25B H -0.2566 -0.1340 0.5552 0.283 Uiso 0.50 1 calc PR A -1
H25C H -0.3929 -0.1037 0.5568 0.283 Uiso 0.50 1 calc PR A -1
C26 C 0.288(4) 0.0266(15) 0.5247(6) 0.199(8) Uani 0.50 1 d PDU A -1
H26A H 0.2662 0.0852 0.5218 0.239 Uiso 0.50 1 d PR A -1
C27 C 0.406(3) 0.038(3) 0.5541(18) 0.203(8) Uani 0.50 1 d PDU A -1
H27A H 0.4157 -0.0227 0.5560 0.244 Uiso 0.50 1 d PR A -1
H27B H 0.4123 0.0627 0.5874 0.244 Uiso 0.50 1 d PR A -1
C28 C 0.509(6) 0.0427(11) 0.5149(11) 0.206(9) Uani 0.50 1 d PDU A -1
H28A H 0.5855 0.0606 0.5276 0.247 Uiso 0.50 1 d PR A -1
H28B H 0.4712 0.0863 0.4952 0.247 Uiso 0.50 1 d PR A -1
N2 N 0.2074(19) -0.035(2) 0.5432(11) 0.197(7) Uani 0.50 1 d PDU A -1
Cl1 Cl -0.008(10) 0.1680(14) 0.491(3) 0.189(14) Uani 0.25 1 d PU A -1

loop_
_atom_site_aniso_label
_atom_site_aniso_U_11
_atom_site_aniso_U_22
_atom_site_aniso_U_33
_atom_site_aniso_U_23
_atom_site_aniso_U_13
_atom_site_aniso_U_12
Zn1 0.0298(8) 0.0258(10) 0.209(3) 0.000 0.000 0.000(2)
O1 0.102(7) 0.074(7) 0.120(7) 0.006(7) 0.008(8) 0.041(5)
O2 0.116(7) 0.077(7) 0.118(7) -0.021(7) -0.009(8) 0.042(6)
C1 0.063(5) 0.070(5) 0.115(7) -0.013(6) -0.012(7) 0.016(4)
C2 0.050(4) 0.070(5) 0.103(6) -0.019(5) -0.017(6) 0.013(4)
C3 0.050(5) 0.076(6) 0.090(7) -0.025(6) -0.008(5) 0.016(5)
C4 0.060(5) 0.082(6) 0.084(7) -0.016(6) -0.011(6) 0.023(5)
C5 0.040(4) 0.061(4) 0.091(6) -0.017(6) -0.015(6) 0.008(4)
C6 0.046(5) 0.071(6) 0.096(7) -0.017(6) -0.019(6) 0.019(4)
C7 0.055(5) 0.074(6) 0.092(7) -0.010(6) -0.015(6) 0.017(5)
C8 0.036(3) 0.048(4) 0.079(6) -0.003(7) -0.012(6) 0.001(3)
C9 0.031(5) 0.060(5) 0.076(9) 0.003(11) 0.000 0.000
Mn1 0.191(10) 0.208(11) 0.158(13) -0.024(12) -0.001(12) 0.010(9)
O3 0.189(9) 0.214(12) 0.183(8) 0.004(12) -0.005(8) 0.015(10)
N1 0.104(9) 0.140(12) 0.190(5) 0.026(9) -0.021(5) 0.066(11)
C10 0.129(9) 0.159(12) 0.185(6) 0.016(10) -0.007(6) 0.046(11)
C11 0.153(9) 0.175(12) 0.188(6) 0.004(10) -0.003(7) 0.036(10)
C12 0.157(8) 0.180(11) 0.183(6) -0.002(9) 0.003(6) 0.029(9)
C13 0.151(9) 0.168(12) 0.179(6) 0.008(10) -0.004(7) 0.038(10)
C14 0.127(9) 0.157(12) 0.175(6) 0.017(10) -0.015(6) 0.049(10)
C15 0.167(9) 0.186(10) 0.183(6) -0.001(9) 0.003(6) 0.014(9)
C16 0.168(9) 0.191(11) 0.182(7) 0.002(9) 0.003(7) 0.010(10)
C17 0.176(8) 0.204(10) 0.183(8) -0.004(9) 0.003(7) 0.008(9)
C18 0.179(8) 0.205(10) 0.181(8) -0.002(9) 0.001(7) 0.011(9)
C19 0.176(8) 0.196(10) 0.184(8) -0.006(9) 0.000(7) 0.004(8)
C20 0.170(8) 0.190(11) 0.184(7) -0.003(10) 0.002(7) 0.009(10)
C21 0.182(9) 0.214(12) 0.185(9) -0.006(9) 0.004(8) 0.013(9)
C22 0.176(8) 0.191(11) 0.188(10) -0.017(9) -0.003(7) 0.004(9)
C23 0.178(12) 0.185(13) 0.191(13) -0.022(10) -0.002(10) 0.009(11)
C24 0.173(9) 0.193(14) 0.193(12) -0.019(11) -0.005(10) 0.001(12)
C25 0.181(11) 0.186(12) 0.199(13) -0.018(10) -0.002(10) 0.007(11)
C26 0.184(9) 0.232(13) 0.182(13) -0.021(11) 0.014(10) 0.003(10)
C27 0.183(10) 0.241(15) 0.185(14) -0.034(12) 0.015(11) 0.008(11)
C28 0.183(10) 0.246(17) 0.189(16) -0.037(14) 0.017(12) 0.009(14)
N2 0.189(9) 0.221(12) 0.181(10) -0.007(10) 0.005(8) 0.010(9)
Cl1 0.15(2) 0.199(11) 0.21(3) -0.027(17) 0.02(2) 0.006(16)

loop_
_atom_type_symbol
_atom_type_description
_atom_type_scat_dispersion_real
_atom_type_scat_dispersion_imag
_atom_type_scat_source
C C 0.0181 0.0091 'International Tables Vol C Tables 4.2.6.8 and 6.1.1.4'
H H 0.0000 0.0000 'International Tables Vol C Tables 4.2.6.8 and 6.1.1.4'
N N 0.0311 0.0180 'International Tables Vol C Tables 4.2.6.8 and 6.1.1.4'
O O 0.0492 0.0322 'International Tables Vol C Tables 4.2.6.8 and 6.1.1.4'
Cl Cl 0.3639 0.7018 'International Tables Vol C Tables 4.2.6.8 and 6.1.1.4'
Mn Mn -0.5299 2.8052 'International Tables Vol C Tables 4.2.6.8 and 6.1.1.4'
Zn Zn -1.5491 0.6778 'International Tables Vol C Tables 4.2.6.8 and 6.1.1.4'

loop_
_geom_angle_atom_site_label_1
_geom_angle_atom_site_label_2
_geom_angle_atom_site_label_3
_geom_angle
_geom_angle_site_symmetry_1
_geom_angle_site_symmetry_3
O2 Zn1 O2 174.2(9) ? 3_557
O2 Zn1 O1 91.5(4) ? .
O2 Zn1 O1 87.6(4) 3_557 .
O2 Zn1 O1 87.6(4) ? 2
O2 Zn1 O1 91.5(4) 3_557 2
O1 Zn1 O1 161.2(9) . 2
O2 Zn1 N1 96.3(7) ? .
O2 Zn1 N1 89.6(7) 3_557 .
O1 Zn1 N1 101.0(7) . .
O1 Zn1 N1 97.7(7) 2 .
O2 Zn1 N1 89.6(7) ? 2
O2 Zn1 N1 96.3(7) 3_557 2
O1 Zn1 N1 97.7(7) . 2
O1 Zn1 N1 101.0(7) 2 2
N1 Zn1 N1 7.6(10) . 2
O2 Zn1 Zn1 87.1(5) ? 3_557
O2 Zn1 Zn1 87.1(5) 3_557 3_557
O1 Zn1 Zn1 80.6(4) . 3_557
O1 Zn1 Zn1 80.6(4) 2 3_557
N1 Zn1 Zn1 176.2(5) . 3_557
N1 Zn1 Zn1 176.2(5) 2 3_557
C1 O1 Zn1 128.0(16) . .
C1 O2 Zn1 113.2(9) . 3_557
O1 C1 C2 122(2) . .
O1 C1 O2 131.0(14) . .
C2 C1 O2 106.1(15) . .
C3 C2 C7 120.4(9) . .
C3 C2 C1 126.3(14) . .
C7 C2 C1 112.7(13) . .
C4 C3 C2 120.9(10) . .
C4 C3 H3A 119.6 . .
C2 C3 H3A 119.6 . .
C5 C4 C3 118.4(11) . .
C5 C4 H4A 120.8 . .
C3 C4 H4A 120.8 . .
C4 C5 C8 113.6(10) . .
C4 C5 C6 119.4(9) . .
C8 C5 C6 126.6(11) . .
C7 C6 C5 119.7(10) . .
C7 C6 H6A 120.2 . .
C5 C6 H6A 120.2 . .
C6 C7 C2 118.7(11) . .
C6 C7 H7A 120.6 . .
C2 C7 H7A 120.6 . .
C9 C8 C8 119.4(5) . 3_657
C9 C8 C5 117.9(8) . .
C8 C8 C5 122.1(5) 3_657 .
C8 C9 C8 121.2(10) . 4_547
C8 C9 H9A 119.4 . .
C8 C9 H9A 119.4 4_547 .
Cl1 Mn1 O3 120(3) . .
Cl1 Mn1 N2 132(3) . .
O3 Mn1 N2 97.7(13) . .
C18 O3 Mn1 86.3(19) . .
C10 N1 C14 121.5(13) . .
C10 N1 Zn1 114.7(10) . .
C14 N1 Zn1 117.2(9) . .
N1 C10 C11 118.1(7) . .
N1 C10 H10A 120.9 . .
C11 C10 H10A 120.9 . .
C12 C11 C10 120.0 . .
C12 C11 H11A 120.0 . .
C10 C11 H11A 120.0 . .
C13 C12 C11 120.0 . .
C13 C12 C15 109.9 . .
C11 C12 C15 129.1 . .
C14 C13 C12 120.0 . .
C14 C13 H13A 120.0 . .
C12 C13 H13A 120.0 . .
C13 C14 N1 117.1(7) . .
C13 C14 H14A 121.4 . .
N1 C14 H14A 121.5 . .
C20 C15 C16 120.0 . .
C20 C15 C12 129.3 . .
C16 C15 C12 110.6 . .
C17 C16 C15 120.0 . .
C17 C16 H16A 120.0 . .
C15 C16 H16A 120.0 . .
C16 C17 C18 120.0 . .
C16 C17 C21 129(2) . .
C18 C17 C21 102(2) . .
C19 C18 C17 120.0 . .
C19 C18 O3 89.2(16) . .
C17 C18 O3 150.0(16) . .
C20 C19 C18 120.0 . .
C20 C19 C22 106.8(12) . .
C18 C19 C22 131.9(13) . .
C19 C20 H20A 120.0 . .
C15 C20 H20A 120.0 . .
N2 C21 C17 128(5) . .
N2 C21 H21A 105.4 . .
C17 C21 H21A 105.4 . .
N2 C21 H21B 105.4 . .
C17 C21 H21B 105.4 . .
H21A C21 H21B 106.0 . .
C19 C22 C23 124(3) . .
C19 C22 C24 128(2) . .
C23 C22 C24 96.8(18) . .
C19 C22 C25 107(3) . .
C23 C22 C25 96.9(17) . .
C24 C22 C25 96.5(18) . .
C22 C23 H23A 109.5 . .
C22 C23 H23B 109.5 . .
H23A C23 H23B 109.5 . .
C22 C23 H23C 109.5 . .
H23A C23 H23C 109.5 . .
H23B C23 H23C 109.5 . .
C22 C24 H24A 109.5 . .
C22 C24 H24B 109.5 . .
H24A C24 H24B 109.5 . .
C22 C24 H24C 109.5 . .
H24A C24 H24C 109.5 . .
H24B C24 H24C 109.5 . .
C22 C25 H25A 109.5 . .
C22 C25 H25B 109.5 . .
H25A C25 H25B 109.5 . .
C22 C25 H25C 109.5 . .
H25A C25 H25C 109.5 . .
H25B C25 H25C 109.5 . .
N2 C26 C27 117(3) . .
N2 C26 H26A 121.8 . .
C27 C26 H26A 98.6 . .
C26 C27 C28 108(5) . .
C26 C27 H27A 90.5 . .
C28 C27 H27A 90.1 . .
C26 C27 H27B 124.2 . .
C28 C27 H27B 121.9 . .
H27A C27 H27B 110.8 . .
C27 C28 H28A 116.7 . .
C27 C28 H28B 93.6 . .
H28A C28 H28B 111.7 . .
C26 N2 C21 149(4) . .
C26 N2 Mn1 95(3) . .
C21 N2 Mn1 97(3) . .

loop_
_geom_bond_atom_site_label_1
_geom_bond_atom_site_label_2
_geom_bond_distance
_geom_bond_site_symmetry_2
Zn1 O2 1.989(12) ?
Zn1 O2 1.989(12) 3_557
Zn1 O1 2.066(12) .
Zn1 O1 2.066(12) 2
Zn1 N1 2.17(2) .
Zn1 N1 2.17(2) 2
Zn1 Zn1 2.812(7) 3_557
O1 C1 1.03(2) .
O2 C1 1.57(2) .
O2 Zn1 1.989(11) 3_557
C1 C2 1.515(16) .
C2 C3 1.408(11) .
C2 C7 1.419(12) .
C3 C4 1.406(11) .
C3 H3A 0.9500 .
C4 C5 1.394(11) .
C4 H4A 0.9500 .
C5 C8 1.476(12) .
C5 C6 1.491(11) .
C6 C7 1.383(11) .
C6 H6A 0.9500 .
C7 H7A 0.9500 .
C8 C9 1.383(10) .
C8 C8 1.401(18) 3_657
C9 C8 1.383(10) 4_547
C9 H9A 0.9500 .
Mn1 Cl1 2.22(4) .
Mn1 O3 2.40(4) .
Mn1 N2 2.415(10) .
O3 C18 1.52(4) .
N1 C10 1.357(11) .
N1 C14 1.403(11) .
C10 C11 1.3902 .
C10 H10A 0.9500 .
C11 C12 1.3900 .
C11 H11A 0.9498 .
C12 C13 1.3899 .
C12 C15 1.5311 .
C13 C14 1.3899 .
C13 H13A 0.9501 .
C14 H14A 0.9500 .
C15 C20 1.3901 .
C15 C16 1.3901 .
C16 C17 1.3899 .
C16 H16A 0.9500 .
C17 C18 1.3901 .
C17 C21 1.50(5) .
C18 C19 1.3900 .
C19 C20 1.3899 .
C19 C22 1.59(2) .
C20 H20A 0.9501 .
C21 N2 1.43(6) .
C21 H21A 0.9900 .
C21 H21B 0.9900 .
C22 C23 1.66(3) .
C22 C24 1.67(3) .
C22 C25 1.67(3) .
C23 H23A 0.9800 .
C23 H23B 0.9800 .
C23 H23C 0.9800 .
C24 H24A 0.9800 .
C24 H24C 0.9800 .
C25 H25A 0.9800 .
C25 H25B 0.9800 .
C25 H25C 0.9800 .
C26 N2 1.413(10) .
C26 C27 1.541(10) .
C26 H26A 0.9600 .
C27 C28 1.547(10) .
C27 H27A 0.9601 .
C27 H27B 0.9601 .
C28 H28A 0.9599 .
C28 H28B 0.9599 .

loop_
_geom_torsion_atom_site_label_1
_geom_torsion_atom_site_label_2
_geom_torsion_atom_site_label_3
_geom_torsion_atom_site_label_4
_geom_torsion
_geom_torsion_site_symmetry_1
_geom_torsion_site_symmetry_4
O2 Zn1 O1 C1 87(2) ? .
O2 Zn1 O1 C1 -87(2) 3_557 .
O1 Zn1 O1 C1 0.4(19) 2 .
N1 Zn1 O1 C1 -176(2) . .
N1 Zn1 O1 C1 177(2) 2 .
Zn1 Zn1 O1 C1 0.4(19) 3_557 .
Zn1 O1 C1 C2 168.1(9) . .
Zn1 O1 C1 O2 0(3) . .
Zn1 O2 C1 O1 0(2) 3_557 .
Zn1 O2 C1 C2 -169.8(8) 3_557 .
O1 C1 C2 C3 156.5(19) . .
O2 C1 C2 C3 -32.4(17) . .
O1 C1 C2 C7 -15(2) . .
O2 C1 C2 C7 156.2(12) . .
C7 C2 C3 C4 -16(2) . .
C1 C2 C3 C4 173.3(14) . .
C2 C3 C4 C5 15(2) . .
C3 C4 C5 C8 174.8(10) . .
C3 C4 C5 C6 -12(2) . .
C4 C5 C6 C7 9.1(19) . .
C8 C5 C6 C7 -178.4(11) . .
C5 C6 C7 C2 -9.2(19) . .
C3 C2 C7 C6 13(2) . .
C1 C2 C7 C6 -175.4(12) . .
C4 C5 C8 C9 113.1(10) . .
C6 C5 C8 C9 -59.8(15) . .
C4 C5 C8 C8 -76.0(16) . 3_657
C6 C5 C8 C8 111.2(13) . 3_657
C8 C8 C9 C8 2.0(7) 3_657 4_547
C5 C8 C9 C8 173.2(10) . 4_547
Cl1 Mn1 O3 C18 -102(3) . .
N2 Mn1 O3 C18 46.9(17) . .
O2 Zn1 N1 C10 40.2(9) ? .
O2 Zn1 N1 C10 -140.0(9) 3_557 .
O1 Zn1 N1 C10 -52.5(9) . .
O1 Zn1 N1 C10 128.6(8) 2 .
N1 Zn1 N1 C10 12(6) 2 .
Zn1 Zn1 N1 C10 -168(6) 3_557 .
O2 Zn1 N1 C14 -167.9(8) ? .
O2 Zn1 N1 C14 12.0(9) 3_557 .
O1 Zn1 N1 C14 99.4(9) . .
O1 Zn1 N1 C14 -79.5(9) 2 .
N1 Zn1 N1 C14 164(7) 2 .
Zn1 Zn1 N1 C14 -16(7) 3_557 .
C14 N1 C10 C11 21.1(14) . .
Zn1 N1 C10 C11 171.7(4) . .
N1 C10 C11 C12 -10.3(6) . .
C10 C11 C12 C13 0.0 . .
C10 C11 C12 C15 167.8 . .
C11 C12 C13 C14 0.0 . .
C15 C12 C13 C14 -170.0 . .
C12 C13 C14 N1 9.9(6) . .
C10 N1 C14 C13 -20.9(14) . .
Zn1 N1 C14 C13 -170.8(5) . .
C13 C12 C15 C20 13.4 . .
C11 C12 C15 C20 -155.4 . .
C13 C12 C15 C16 -170.8 . .
C11 C12 C15 C16 20.4 . .
C20 C15 C16 C17 0.0 . .
C12 C15 C16 C17 -176.2 . .
C15 C16 C17 C18 0.0 . .
C15 C16 C17 C21 -141(3) . .
C16 C17 C18 C19 0.0 . .
C21 C17 C18 C19 150(2) . .
C16 C17 C18 O3 -165(3) . .
C21 C17 C18 O3 -15(4) . .
Mn1 O3 C18 C19 150.2(9) . .
Mn1 O3 C18 C17 -43(3) . .
C17 C18 C19 C20 0.0 . .
O3 C18 C19 C20 172.6(14) . .
C17 C18 C19 C22 165.7(18) . .
O3 C18 C19 C22 -22(2) . .
C18 C19 C20 C15 0.0 . .
C22 C19 C20 C15 -168.9(14) . .
C16 C15 C20 C19 0.0 . .
C12 C15 C20 C19 175.5 . .
C16 C17 C21 N2 -128(4) . .
C18 C17 C21 N2 85(5) . .
C20 C19 C22 C23 130(2) . .
C18 C19 C22 C23 -37(3) . .
C20 C19 C22 C24 -6(3) . .
C18 C19 C22 C24 -173.5(17) . .
C20 C19 C22 C25 -119.3(14) . .
C18 C19 C22 C25 74(2) . .
N2 C26 C27 C28 135(3) . .
C27 C26 N2 C21 42(8) . .
C27 C26 N2 Mn1 154(3) . .
C17 C21 N2 C26 61(9) . .
C17 C21 N2 Mn1 -50(5) . .
Cl1 Mn1 N2 C26 -28(4) . .
O3 Mn1 N2 C26 -170.4(16) . .
Cl1 Mn1 N2 C21 124(4) . .
O3 Mn1 N2 C21 -19(3) . .
